data_4101366
loop_
_publ_author_name
'Ritter, Tobias'
'Day, Michael W'
'Grubbs, Robert H'

_publ_section_title
;
 Rate acceleration in olefin metathesis through a fluorine-ruthenium
 interaction.
;
_journal_issue 36
_journal_name_full 'Journal of the American Chemical Society'
_journal_page_first 11768
_journal_page_last 11769
_journal_paper_doi 10.1021/ja064091x
_journal_volume 128
_journal_year 2006
_chemical_formula_moiety 'C25 H22 Cl6 N2 O Ru'
_chemical_formula_sum 'C25 H22 Cl6 N2 O Ru'
_chemical_formula_weight 680.22
_chemical_name_systematic
; 
 ? 
;
_space_group_IT_number 14
_symmetry_cell_setting monoclinic
_symmetry_space_group_name_Hall '-P 2ybc'
_symmetry_space_group_name_H-M 'P 1 21/c 1'
_atom_sites_solution_hydrogens geom
_atom_sites_solution_primary direct
_atom_sites_solution_secondary difmap
_audit_creation_method SHELXL-97
_cell_angle_alpha 90.00
_cell_angle_beta 98.1850(10)
_cell_angle_gamma 90.00
_cell_formula_units_Z 16
_cell_length_a 15.9798(6)
_cell_length_b 16.9461(6)
_cell_length_c 39.4746(15)
_cell_measurement_reflns_used 30661
_cell_measurement_temperature 100(2)
_cell_measurement_theta_max 32.55
_cell_measurement_theta_min 2.48
_cell_volume 10580.6(7)
_computing_cell_refinement 'Bruker SAINT v6.45A'
_computing_data_collection 'Bruker SMART v5.630'
_computing_data_reduction 'Bruker SAINT v6.45A'
_computing_molecular_graphics 'Bruker XP v5.1'
_computing_publication_material 'Bruker XCIF v6.12'
_computing_structure_refinement 'Bruker XL v6.12'
_computing_structure_solution 'Bruker XS v6.12'
_diffrn_ambient_temperature 100(2)
_diffrn_measured_fraction_theta_full 0.964
_diffrn_measured_fraction_theta_max 0.964
_diffrn_measurement_device_type 'Bruker SMART 1000'
_diffrn_measurement_method '\w scans at 5 \f settings'
_diffrn_radiation_monochromator graphite
_diffrn_radiation_source 'normal-focus sealed tube'
_diffrn_radiation_type MoK\a
_diffrn_radiation_wavelength 0.71073
_diffrn_reflns_av_R_equivalents 0.1459
_diffrn_reflns_av_sigmaI/netI 0.1107
_diffrn_reflns_limit_h_max 24
_diffrn_reflns_limit_h_min -22
_diffrn_reflns_limit_k_max 25
_diffrn_reflns_limit_k_min -25
_diffrn_reflns_limit_l_max 52
_diffrn_reflns_limit_l_min -57
_diffrn_reflns_number 157989
_diffrn_reflns_theta_full 32.53
_diffrn_reflns_theta_max 32.53
_diffrn_reflns_theta_min 1.29
_exptl_absorpt_coefficient_mu 1.222
_exptl_absorpt_correction_T_max 0.8773
_exptl_absorpt_correction_T_min 0.6674
_exptl_absorpt_correction_type none
_exptl_crystal_colour Green
_exptl_crystal_density_diffrn 1.708
_exptl_crystal_density_meas 0
_exptl_crystal_density_method 'not measured'
_exptl_crystal_description Fragment
_exptl_crystal_F_000 5440
_exptl_crystal_size_max 0.36
_exptl_crystal_size_mid 0.33
_exptl_crystal_size_min 0.11
_refine_diff_density_max 4.145
_refine_diff_density_min -3.409
_refine_diff_density_rms 0.244
_refine_ls_extinction_method none
_refine_ls_goodness_of_fit_ref 1.621
_refine_ls_hydrogen_treatment Riding
_refine_ls_matrix_type 'Full matrix'
_refine_ls_number_parameters 1261
_refine_ls_number_reflns 37009
_refine_ls_number_restraints 0
_refine_ls_restrained_S_all 1.621
_refine_ls_R_factor_all 0.1773
_refine_ls_R_factor_gt 0.1004
_refine_ls_shift/su_max 0.002
_refine_ls_shift/su_mean 0.000
_refine_ls_structure_factor_coef Fsqd
_refine_ls_weighting_details w=1/s^2^(Fo^2^)
_refine_ls_weighting_scheme sigma
_refine_ls_wR_factor_gt 0.1215
_refine_ls_wR_factor_ref 0.1363
_reflns_number_gt 20707
_reflns_number_total 37009
_reflns_threshold_expression >2sigma(I)
_cod_data_source_file ja064091xsi20060609_090824.cif
_cod_data_source_block tar04
_cod_depositor_comments
;
The following automatic conversions were performed:
'_symmetry_cell_setting' value 'Monoclinic' changed to 'monoclinic'
according to '/home/saulius/struct/CIF-dictionaries/cif_core.dic'
dictionary named 'cif_core.dic' version 2.4.1 from
2010-06-29.

'_refine_ls_weighting_scheme' value 'Sigma' changed to
'sigma' according to '/home/saulius/struct/CIF-dictionaries/cif_core.dic'
dictionary named 'cif_core.dic' version 2.4.1 from 2010-06-29.

Automatic conversion script
Id: cif_fix_enum 1527 2010-12-29 10:47:43Z saulius 

The following automatic conversions were performed:

'_atom_sites_solution_primary' value 'Direct methods' was changed to
'direct'.

'_atom_sites_solution_secondary' value 'Difference Fourier map' was
changed to 'difmap'.

'_atom_sites_solution_hydrogens' value 'Geometric positions' was
changed to 'geom'.

Automatic conversion script
Id: cif_fix_values 6452 2018-10-05 10:23:21Z andrius 
;
_cod_original_sg_symbol_H-M P2(1)/c
_cod_database_code 4101366

loop_
_symmetry_equiv_pos_as_xyz
'x, y, z'
'-x, y+1/2, -z+1/2'
'-x, -y, -z'
'x, -y-1/2, z-1/2'

loop_
_atom_site_label
_atom_site_type_symbol
_atom_site_fract_x
_atom_site_fract_y
_atom_site_fract_z
_atom_site_U_iso_or_equiv
_atom_site_adp_type
_atom_site_occupancy
_atom_site_symmetry_multiplicity
_atom_site_calc_flag
_atom_site_refinement_flags
Ru1 Ru 0.37902(3) 0.47545(3) 0.874160(13) 0.01166(10) Uani 1 1 d .
Cl1A Cl 0.27082(9) 0.43506(9) 0.83127(4) 0.0172(3) Uani 1 1 d .
Cl2A Cl 0.47960(9) 0.55957(8) 0.90481(4) 0.0159(3) Uani 1 1 d .
Cl3A Cl 0.37547(11) 0.23452(10) 0.78919(4) 0.0260(4) Uani 1 1 d .
Cl4A Cl 0.48897(11) 0.53046(9) 0.82222(4) 0.0273(4) Uani 1 1 d .
Cl5A Cl 0.41982(10) 0.25224(10) 0.94520(4) 0.0235(4) Uani 1 1 d .
Cl6A Cl 0.65037(10) 0.44117(9) 0.90197(4) 0.0198(3) Uani 1 1 d .
O1A O 0.2854(2) 0.5693(2) 0.88764(11) 0.0145(9) Uani 1 1 d .
N1A N 0.4672(3) 0.3557(3) 0.83643(13) 0.0119(10) Uani 1 1 d .
N2A N 0.4988(3) 0.3400(3) 0.89108(13) 0.0141(11) Uani 1 1 d .
C1A C 0.4538(4) 0.3862(3) 0.86706(16) 0.0117(12) Uani 1 1 d .
C2A C 0.5392(4) 0.2994(4) 0.83985(17) 0.0190(14) Uani 1 1 d .
H2AA H 0.5923 0.3255 0.8358 0.023 Uiso 1 1 calc R
H2AB H 0.5277 0.2541 0.8241 0.023 Uiso 1 1 calc R
C3A C 0.5425(4) 0.2743(3) 0.87702(16) 0.0158(13) Uani 1 1 d .
H3AA H 0.5124 0.2238 0.8790 0.019 Uiso 1 1 calc R
H3AB H 0.6015 0.2693 0.8885 0.019 Uiso 1 1 calc R
C4A C 0.4330(4) 0.3832(4) 0.80289(17) 0.0156(13) Uani 1 1 d .
C5A C 0.3919(4) 0.3308(4) 0.77821(17) 0.0176(13) Uani 1 1 d .
C6A C 0.3598(4) 0.3565(4) 0.74596(18) 0.0206(14) Uani 1 1 d .
H6AA H 0.3323 0.3203 0.7297 0.025 Uiso 1 1 calc R
C7A C 0.3673(4) 0.4348(4) 0.73712(18) 0.0251(16) Uani 1 1 d .
H7AA H 0.3442 0.4524 0.7149 0.030 Uiso 1 1 calc R
C8A C 0.4088(4) 0.4879(4) 0.76066(17) 0.0239(15) Uani 1 1 d .
H8AA H 0.4143 0.5418 0.7547 0.029 Uiso 1 1 calc R
C9A C 0.4412(4) 0.4612(3) 0.79231(16) 0.0152(12) Uani 1 1 d .
C10A C 0.5244(4) 0.3631(3) 0.92554(17) 0.0138(12) Uani 1 1 d .
C11A C 0.4901(4) 0.3306(4) 0.95324(17) 0.0153(13) Uani 1 1 d .
C12A C 0.5121(4) 0.3570(4) 0.98625(17) 0.0213(15) Uani 1 1 d .
H12A H 0.4849 0.3364 1.0042 0.026 Uiso 1 1 calc R
C13A C 0.5752(5) 0.4144(4) 0.99307(19) 0.0261(16) Uani 1 1 d .
H13A H 0.5899 0.4342 1.0157 0.031 Uiso 1 1 calc R
C14A C 0.6154(4) 0.4420(4) 0.96719(18) 0.0213(15) Uani 1 1 d .
H14A H 0.6598 0.4795 0.9720 0.026 Uiso 1 1 calc R
C15A C 0.5918(4) 0.4157(4) 0.93401(17) 0.0157(13) Uani 1 1 d .
C16A C 0.3368(4) 0.4287(3) 0.90985(15) 0.0124(12) Uani 1 1 d .
H16A H 0.3507 0.3754 0.9156 0.015 Uiso 1 1 calc R
C17A C 0.2831(4) 0.4721(3) 0.92913(16) 0.0128(12) Uani 1 1 d .
C18A C 0.2565(4) 0.4440(4) 0.95886(16) 0.0157(13) Uani 1 1 d .
H18A H 0.2742 0.3932 0.9671 0.019 Uiso 1 1 calc R
C19A C 0.2048(4) 0.4885(4) 0.97683(17) 0.0201(14) Uani 1 1 d .
H19A H 0.1870 0.4682 0.9971 0.024 Uiso 1 1 calc R
C20A C 0.1791(4) 0.5632(4) 0.96483(17) 0.0202(15) Uani 1 1 d .
H20A H 0.1437 0.5938 0.9771 0.024 Uiso 1 1 calc R
C21A C 0.2042(4) 0.5939(4) 0.93517(17) 0.0178(13) Uani 1 1 d .
H21A H 0.1863 0.6448 0.9270 0.021 Uiso 1 1 calc R
C22A C 0.2570(4) 0.5473(4) 0.91773(16) 0.0159(13) Uani 1 1 d .
C23A C 0.2540(4) 0.6440(4) 0.87074(17) 0.0163(13) Uani 1 1 d .
H23A H 0.2540 0.6867 0.8882 0.020 Uiso 1 1 calc R
C24A C 0.1649(4) 0.6318(4) 0.85211(17) 0.0219(14) Uani 1 1 d .
H24A H 0.1267 0.6200 0.8688 0.033 Uiso 1 1 calc R
H24B H 0.1647 0.5877 0.8360 0.033 Uiso 1 1 calc R
H24C H 0.1459 0.6799 0.8395 0.033 Uiso 1 1 calc R
C25A C 0.3152(4) 0.6647(4) 0.84596(17) 0.0235(15) Uani 1 1 d .
H25A H 0.3718 0.6727 0.8587 0.035 Uiso 1 1 calc R
H25B H 0.2964 0.7132 0.8337 0.035 Uiso 1 1 calc R
H25C H 0.3168 0.6215 0.8295 0.035 Uiso 1 1 calc R
Ru2 Ru 0.13552(3) 0.27607(3) 0.628454(13) 0.01151(10) Uani 1 1 d .
Cl1B Cl 0.04240(9) 0.18472(8) 0.59615(4) 0.0170(3) Uani 1 1 d .
Cl2B Cl 0.23674(9) 0.34127(9) 0.66842(4) 0.0157(3) Uani 1 1 d .
Cl3B Cl 0.05248(10) 0.20910(9) 0.67739(4) 0.0199(3) Uani 1 1 d .
Cl4B Cl 0.08591(11) 0.51592(10) 0.71805(5) 0.0284(4) Uani 1 1 d .
Cl5B Cl -0.13968(10) 0.29407(9) 0.59488(5) 0.0232(4) Uani 1 1 d .
Cl6B Cl 0.09044(10) 0.49984(9) 0.56087(4) 0.0221(4) Uani 1 1 d .
O1B O 0.2376(2) 0.1860(2) 0.62013(11) 0.0140(9) Uani 1 1 d .
N1B N 0.0340(3) 0.3842(3) 0.66587(14) 0.0139(11) Uani 1 1 d .
N2B N 0.0043(3) 0.4023(3) 0.61028(14) 0.0126(11) Uani 1 1 d .
C1B C 0.0534(4) 0.3590(4) 0.63462(16) 0.0130(12) Uani 1 1 d .
C2B C -0.0451(4) 0.4311(4) 0.66154(17) 0.0205(14) Uani 1 1 d .
H2BA H -0.0419 0.4750 0.6782 0.025 Uiso 1 1 calc R
H2BB H -0.0947 0.3977 0.6640 0.025 Uiso 1 1 calc R
C3B C -0.0487(4) 0.4615(3) 0.62533(16) 0.0187(14) Uani 1 1 d .
H3BA H -0.1074 0.4620 0.6132 0.022 Uiso 1 1 calc R
H3BB H -0.0244 0.5152 0.6249 0.022 Uiso 1 1 calc R
C4B C 0.0690(4) 0.3589(4) 0.69891(16) 0.0149(13) Uani 1 1 d .
C5B C 0.0817(4) 0.2807(3) 0.70829(16) 0.0148(12) Uani 1 1 d .
C6B C 0.1177(4) 0.2561(4) 0.74059(17) 0.0203(14) Uani 1 1 d .
H6BA H 0.1254 0.2015 0.7455 0.024 Uiso 1 1 calc R
C7B C 0.1422(4) 0.3120(5) 0.76553(18) 0.0271(17) Uani 1 1 d .
H7BA H 0.1673 0.2961 0.7878 0.032 Uiso 1 1 calc R
C8B C 0.1301(4) 0.3915(5) 0.75794(18) 0.0254(16) Uani 1 1 d .
H8BA H 0.1459 0.4305 0.7749 0.030 Uiso 1 1 calc R
C9B C 0.0943(4) 0.4133(4) 0.72497(18) 0.0187(14) Uani 1 1 d .
C10B C -0.0157(4) 0.3830(4) 0.57497(17) 0.0158(13) Uani 1 1 d .
C11B C -0.0795(4) 0.3300(4) 0.56481(17) 0.0173(13) Uani 1 1 d .
C12B C -0.0998(4) 0.3079(4) 0.53092(18) 0.0246(16) Uani 1 1 d .
H12B H -0.1425 0.2696 0.5246 0.030 Uiso 1 1 calc R
C13B C -0.0571(4) 0.3422(4) 0.50604(18) 0.0223(15) Uani 1 1 d .
H13B H -0.0688 0.3258 0.4828 0.027 Uiso 1 1 calc R
C14B C 0.0023(4) 0.4003(4) 0.51572(18) 0.0216(15) Uani 1 1 d .
H14B H 0.0298 0.4259 0.4989 0.026 Uiso 1 1 calc R
C15B C 0.0216(4) 0.4212(4) 0.54966(17) 0.0150(13) Uani 1 1 d .
C16B C 0.1766(4) 0.3184(3) 0.59150(16) 0.0132(12) Uani 1 1 d .
H16B H 0.1628 0.3710 0.5844 0.016 Uiso 1 1 calc R
C17B C 0.2305(4) 0.2704(3) 0.57308(16) 0.0125(12) Uani 1 1 d .
C18B C 0.2551(4) 0.2933(4) 0.54183(16) 0.0160(13) Uani 1 1 d .
H18B H 0.2369 0.3424 0.5318 0.019 Uiso 1 1 calc R
C19B C 0.3059(4) 0.2440(4) 0.52581(16) 0.0181(13) Uani 1 1 d .
H19B H 0.3238 0.2600 0.5049 0.022 Uiso 1 1 calc R
C20B C 0.3313(4) 0.1712(4) 0.53994(17) 0.0204(14) Uani 1 1 d .
H20B H 0.3641 0.1369 0.5281 0.024 Uiso 1 1 calc R
C21B C 0.3089(4) 0.1478(4) 0.57147(16) 0.0165(13) Uani 1 1 d .
H21B H 0.3268 0.0985 0.5814 0.020 Uiso 1 1 calc R
C22B C 0.2599(4) 0.1988(3) 0.58764(16) 0.0130(12) Uani 1 1 d .
C23B C 0.2686(4) 0.1153(3) 0.63940(16) 0.0155(13) Uani 1 1 d .
H23B H 0.3244 0.0997 0.6327 0.019 Uiso 1 1 calc R
C24B C 0.2058(4) 0.0491(3) 0.63038(17) 0.0221(14) Uani 1 1 d .
H24D H 0.2011 0.0377 0.6058 0.033 Uiso 1 1 calc R
H24E H 0.1504 0.0650 0.6360 0.033 Uiso 1 1 calc R
H24F H 0.2251 0.0018 0.6435 0.033 Uiso 1 1 calc R
C25B C 0.2804(4) 0.1362(4) 0.67650(16) 0.0230(14) Uani 1 1 d .
H25D H 0.3215 0.1793 0.6808 0.034 Uiso 1 1 calc R
H25E H 0.3014 0.0901 0.6901 0.034 Uiso 1 1 calc R
H25F H 0.2262 0.1530 0.6830 0.034 Uiso 1 1 calc R
Ru3 Ru 0.12130(3) 0.76477(3) 0.623879(12) 0.00981(9) Uani 1 1 d .
Cl1C Cl 0.02094(9) 0.67921(8) 0.59339(4) 0.0161(3) Uani 1 1 d .
Cl2C Cl 0.22803(9) 0.80899(9) 0.66640(4) 0.0180(3) Uani 1 1 d .
Cl3C Cl 0.00939(11) 0.71319(9) 0.67507(4) 0.0256(4) Uani 1 1 d .
Cl4C Cl 0.12347(11) 1.00910(9) 0.70811(4) 0.0254(4) Uani 1 1 d .
Cl5C Cl -0.14914(10) 0.79978(9) 0.59840(5) 0.0212(3) Uani 1 1 d .
Cl6C Cl 0.08016(10) 0.97870(9) 0.54771(4) 0.0248(4) Uani 1 1 d .
O1C O 0.2154(2) 0.6695(2) 0.61279(11) 0.0152(9) Uani 1 1 d .
N1C N 0.0330(3) 0.8868(3) 0.66036(13) 0.0140(11) Uani 1 1 d .
N2C N 0.0032(3) 0.9003(3) 0.60476(13) 0.0118(10) Uani 1 1 d .
C1C C 0.0475(4) 0.8540(3) 0.63020(15) 0.0103(11) Uani 1 1 d .
C2C C -0.0371(4) 0.9445(4) 0.65584(17) 0.0202(14) Uani 1 1 d .
H2CA H -0.0244 0.9908 0.6710 0.024 Uiso 1 1 calc R
H2CB H -0.0908 0.9202 0.6603 0.024 Uiso 1 1 calc R
C3C C -0.0405(4) 0.9669(4) 0.61891(16) 0.0182(13) Uani 1 1 d .
H3CA H -0.0996 0.9716 0.6075 0.022 Uiso 1 1 calc R
H3CB H -0.0106 1.0173 0.6165 0.022 Uiso 1 1 calc R
C4C C 0.0641(4) 0.8589(3) 0.69349(16) 0.0132(12) Uani 1 1 d .
C5C C 0.0557(4) 0.7817(4) 0.70452(15) 0.0162(13) Uani 1 1 d .
C6C C 0.0870(4) 0.7565(4) 0.73715(16) 0.0226(14) Uani 1 1 d .
H6CA H 0.0815 0.7026 0.7431 0.027 Uiso 1 1 calc R
C7C C 0.1259(4) 0.8083(4) 0.76104(17) 0.0200(14) Uani 1 1 d .
H7CA H 0.1465 0.7910 0.7836 0.024 Uiso 1 1 calc R
C8C C 0.1349(4) 0.8876(4) 0.75151(17) 0.0225(15) Uani 1 1 d .
H8CA H 0.1615 0.9246 0.7676 0.027 Uiso 1 1 calc R
C9C C 0.1045(4) 0.9112(4) 0.71841(16) 0.0163(13) Uani 1 1 d .
C10C C -0.0254(4) 0.8732(3) 0.57099(15) 0.0113(11) Uani 1 1 d .
C11C C -0.0948(4) 0.8225(3) 0.56457(17) 0.0169(13) Uani 1 1 d .
C12C C -0.1223(4) 0.7926(4) 0.53268(16) 0.0184(13) Uani 1 1 d .
H12C H -0.1681 0.7563 0.5293 0.022 Uiso 1 1 calc R
C13C C -0.0825(4) 0.8161(4) 0.50560(17) 0.0233(15) Uani 1 1 d .
H13C H -0.0988 0.7932 0.4837 0.028 Uiso 1 1 calc R
C14C C -0.0191(4) 0.8725(4) 0.50985(17) 0.0220(15) Uani 1 1 d .
H14C H 0.0058 0.8905 0.4908 0.026 Uiso 1 1 calc R
C15C C 0.0072(4) 0.9020(4) 0.54223(18) 0.0188(13) Uani 1 1 d .
C16C C 0.1654(4) 0.8090(3) 0.58790(15) 0.0145(12) Uani 1 1 d .
H16C H 0.1528 0.8621 0.5813 0.017 Uiso 1 1 calc R
C17C C 0.2200(4) 0.7616(3) 0.56961(15) 0.0126(12) Uani 1 1 d .
C18C C 0.2481(4) 0.7886(4) 0.53931(15) 0.0144(12) Uani 1 1 d .
H18C H 0.2306 0.8386 0.5300 0.017 Uiso 1 1 calc R
C19C C 0.3011(4) 0.7414(4) 0.52347(17) 0.0198(14) Uani 1 1 d .
H19C H 0.3204 0.7591 0.5031 0.024 Uiso 1 1 calc R
C20C C 0.3266(4) 0.6684(4) 0.53691(17) 0.0194(14) Uani 1 1 d .
H20C H 0.3623 0.6365 0.5253 0.023 Uiso 1 1 calc R
C21C C 0.3008(4) 0.6407(3) 0.56713(17) 0.0175(13) Uani 1 1 d .
H21C H 0.3195 0.5912 0.5766 0.021 Uiso 1 1 calc R
C22C C 0.2468(4) 0.6882(3) 0.58268(15) 0.0113(11) Uani 1 1 d .
C23C C 0.2452(4) 0.5968(3) 0.63127(16) 0.0143(12) Uani 1 1 d .
H23C H 0.2464 0.5527 0.6145 0.017 Uiso 1 1 calc R
C24C C 0.1824(4) 0.5785(4) 0.65471(18) 0.0238(15) Uani 1 1 d .
H24G H 0.1268 0.5696 0.6412 0.036 Uiso 1 1 calc R
H24H H 0.1790 0.6230 0.6703 0.036 Uiso 1 1 calc R
H24I H 0.2001 0.5310 0.6680 0.036 Uiso 1 1 calc R
C25C C 0.3333(4) 0.6106(4) 0.64982(17) 0.0219(14) Uani 1 1 d .
H25G H 0.3716 0.6222 0.6332 0.033 Uiso 1 1 calc R
H25H H 0.3529 0.5632 0.6628 0.033 Uiso 1 1 calc R
H25I H 0.3326 0.6553 0.6655 0.033 Uiso 1 1 calc R
Ru4 Ru 0.36434(3) 0.96508(3) 0.868574(12) 0.01035(10) Uani 1 1 d .
Cl1D Cl 0.26200(9) 0.90062(9) 0.82926(4) 0.0156(3) Uani 1 1 d .
Cl2D Cl 0.45772(9) 1.05742(8) 0.89936(4) 0.0168(3) Uani 1 1 d .
Cl3D Cl 0.40603(12) 0.72411(9) 0.78030(5) 0.0286(4) Uani 1 1 d .
Cl4D Cl 0.44656(10) 1.03143(9) 0.81857(4) 0.0204(3) Uani 1 1 d .
Cl5D Cl 0.41065(9) 0.74272(8) 0.93628(4) 0.0182(3) Uani 1 1 d .
Cl6D Cl 0.63884(10) 0.94594(10) 0.90077(5) 0.0225(4) Uani 1 1 d .
O1D O 0.2619(3) 1.0546(2) 0.87795(11) 0.0153(9) Uani 1 1 d .
N1D N 0.4638(3) 0.8550(3) 0.83106(13) 0.0116(10) Uani 1 1 d .
N2D N 0.4949(3) 0.8379(3) 0.88606(12) 0.0113(10) Uani 1 1 d .
C1D C 0.4469(3) 0.8817(3) 0.86203(16) 0.0100(11) Uani 1 1 d .
C2D C 0.5430(4) 0.8090(4) 0.83490(16) 0.0202(14) Uani 1 1 d .
H2DA H 0.5922 0.8428 0.8323 0.024 Uiso 1 1 calc R
H2DB H 0.5399 0.7651 0.8182 0.024 Uiso 1 1 calc R
C3D C 0.5472(4) 0.7787(4) 0.87129(16) 0.0192(14) Uani 1 1 d .
H3DA H 0.5228 0.7251 0.8719 0.023 Uiso 1 1 calc R
H3DB H 0.6059 0.7783 0.8833 0.023 Uiso 1 1 calc R
C4D C 0.4262(4) 0.8796(3) 0.79750(15) 0.0115(12) Uani 1 1 d .
C5D C 0.3994(4) 0.8243(3) 0.77204(17) 0.0166(13) Uani 1 1 d .
C6D C 0.3631(4) 0.8473(4) 0.73938(17) 0.0180(13) Uani 1 1 d .
H6DA H 0.3454 0.8087 0.7224 0.022 Uiso 1 1 calc R
C7D C 0.3530(4) 0.9257(4) 0.73177(17) 0.0218(14) Uani 1 1 d .
H7DA H 0.3280 0.9410 0.7095 0.026 Uiso 1 1 calc R
C8D C 0.3782(4) 0.9824(4) 0.75554(17) 0.0218(14) Uani 1 1 d .
H8DA H 0.3699 1.0367 0.7501 0.026 Uiso 1 1 calc R
C9D C 0.4162(3) 0.9593(4) 0.78797(15) 0.0147(12) Uani 1 1 d .
C10D C 0.5158(3) 0.8593(3) 0.92099(15) 0.0101(11) Uani 1 1 d .
C11D C 0.4785(4) 0.8218(3) 0.94679(16) 0.0146(12) Uani 1 1 d .
C12D C 0.4963(4) 0.8453(4) 0.98066(16) 0.0173(13) Uani 1 1 d .
H12D H 0.4685 0.8212 0.9977 0.021 Uiso 1 1 calc R
C13D C 0.5555(4) 0.9046(4) 0.98927(17) 0.0214(14) Uani 1 1 d .
H13D H 0.5663 0.9223 1.0123 0.026 Uiso 1 1 calc R
C14D C 0.5986(4) 0.9383(4) 0.96540(18) 0.0226(15) Uani 1 1 d .
H14D H 0.6410 0.9769 0.9719 0.027 Uiso 1 1 calc R
C15D C 0.5791(4) 0.9145(3) 0.93120(16) 0.0144(12) Uani 1 1 d .
C16D C 0.3261(4) 0.9235(3) 0.90615(16) 0.0133(12) Uani 1 1 d .
H16D H 0.3396 0.8708 0.9131 0.016 Uiso 1 1 calc R
C17D C 0.2751(4) 0.9721(3) 0.92495(15) 0.0126(12) Uani 1 1 d .
C18D C 0.2544(4) 0.9524(4) 0.95679(17) 0.0181(14) Uani 1 1 d .
H18D H 0.2733 0.9032 0.9666 0.022 Uiso 1 1 calc R
C19D C 0.2071(4) 1.0015(4) 0.97488(18) 0.0229(15) Uani 1 1 d .
H19D H 0.1949 0.9871 0.9969 0.028 Uiso 1 1 calc R
C20D C 0.1784(4) 1.0717(4) 0.95993(18) 0.0220(15) Uani 1 1 d .
H20D H 0.1448 1.1054 0.9718 0.026 Uiso 1 1 calc R
C21D C 0.1970(4) 1.0950(3) 0.92787(17) 0.0156(13) Uani 1 1 d .
H21D H 0.1779 1.1441 0.9181 0.019 Uiso 1 1 calc R
C22D C 0.2443(4) 1.0438(3) 0.91087(16) 0.0132(12) Uani 1 1 d .
C23D C 0.2284(4) 1.1253(3) 0.85804(17) 0.0182(13) Uani 1 1 d .
H23D H 0.1724 1.1398 0.8648 0.022 Uiso 1 1 calc R
C24D C 0.2162(4) 1.1024(4) 0.82082(16) 0.0224(14) Uani 1 1 d .
H24J H 0.1765 1.0581 0.8171 0.034 Uiso 1 1 calc R
H24K H 0.2706 1.0867 0.8142 0.034 Uiso 1 1 calc R
H24L H 0.1935 1.1475 0.8069 0.034 Uiso 1 1 calc R
C25D C 0.2893(4) 1.1936(4) 0.86640(17) 0.0204(13) Uani 1 1 d .
H25J H 0.2945 1.2055 0.8909 0.031 Uiso 1 1 calc R
H25K H 0.2679 1.2401 0.8532 0.031 Uiso 1 1 calc R
H25L H 0.3449 1.1792 0.8605 0.031 Uiso 1 1 calc R

loop_
_atom_site_aniso_label
_atom_site_aniso_U_11
_atom_site_aniso_U_22
_atom_site_aniso_U_33
_atom_site_aniso_U_23
_atom_site_aniso_U_13
_atom_site_aniso_U_12
Ru1 0.0074(2) 0.0139(2) 0.0136(3) 0.0024(2) 0.00131(17) 0.00307(17)
Cl1A 0.0103(7) 0.0201(7) 0.0208(8) -0.0037(6) 0.0006(6) -0.0010(5)
Cl2A 0.0118(7) 0.0130(6) 0.0221(8) -0.0016(6) -0.0007(6) 0.0040(5)
Cl3A 0.0316(9) 0.0220(8) 0.0238(9) 0.0013(7) 0.0019(7) -0.0088(7)
Cl4A 0.0410(10) 0.0167(7) 0.0227(9) 0.0015(7) -0.0008(7) -0.0022(7)
Cl5A 0.0169(8) 0.0238(8) 0.0288(9) 0.0114(7) 0.0002(6) -0.0031(6)
Cl6A 0.0151(7) 0.0135(7) 0.0320(10) 0.0064(6) 0.0072(6) 0.0004(5)
O1A 0.012(2) 0.016(2) 0.016(2) 0.0032(17) 0.0007(17) 0.0037(16)
N1A 0.015(3) 0.010(2) 0.011(3) 0.0074(19) 0.0020(19) 0.0070(18)
N2A 0.013(3) 0.013(2) 0.015(3) 0.002(2) -0.002(2) 0.0039(19)
C1A 0.007(3) 0.015(3) 0.013(3) -0.001(2) 0.002(2) 0.000(2)
C2A 0.019(3) 0.016(3) 0.022(4) 0.000(3) 0.004(3) 0.012(2)
C3A 0.017(3) 0.011(3) 0.018(3) -0.004(2) -0.001(2) 0.007(2)
C4A 0.013(3) 0.016(3) 0.020(4) 0.008(2) 0.007(2) 0.007(2)
C5A 0.015(3) 0.015(3) 0.023(4) -0.002(3) 0.006(3) -0.004(2)
C6A 0.017(3) 0.025(3) 0.020(4) 0.001(3) 0.003(3) 0.000(3)
C7A 0.023(4) 0.037(4) 0.015(4) 0.002(3) 0.000(3) 0.007(3)
C8A 0.026(4) 0.019(3) 0.028(4) 0.012(3) 0.009(3) 0.008(3)
C9A 0.017(3) 0.015(3) 0.016(3) 0.000(2) 0.006(2) 0.012(2)
C10A 0.009(3) 0.014(3) 0.019(3) -0.001(2) 0.003(2) 0.002(2)
C11A 0.010(3) 0.017(3) 0.018(3) 0.009(2) 0.002(2) 0.001(2)
C12A 0.023(3) 0.033(4) 0.008(3) 0.003(3) 0.005(3) 0.010(3)
C13A 0.030(4) 0.027(4) 0.019(4) -0.005(3) -0.006(3) 0.010(3)
C14A 0.020(3) 0.014(3) 0.027(4) -0.004(3) -0.009(3) 0.000(2)
C15A 0.012(3) 0.015(3) 0.020(4) 0.003(2) 0.002(2) 0.004(2)
C16A 0.012(3) 0.013(3) 0.013(3) -0.003(2) 0.001(2) 0.006(2)
C17A 0.015(3) 0.010(3) 0.014(3) 0.000(2) 0.003(2) 0.003(2)
C18A 0.015(3) 0.015(3) 0.017(3) -0.004(2) 0.003(2) -0.003(2)
C19A 0.023(3) 0.023(3) 0.015(3) -0.001(3) 0.004(3) -0.007(3)
C20A 0.015(3) 0.023(3) 0.023(4) -0.016(3) 0.006(3) -0.003(2)
C21A 0.015(3) 0.015(3) 0.023(4) 0.000(3) 0.002(3) 0.002(2)
C22A 0.009(3) 0.027(3) 0.013(3) -0.007(3) 0.005(2) -0.004(2)
C23A 0.010(3) 0.017(3) 0.022(4) 0.007(3) 0.001(2) 0.003(2)
C24A 0.015(3) 0.022(3) 0.028(4) 0.002(3) 0.000(3) 0.003(2)
C25A 0.015(3) 0.024(3) 0.032(4) 0.013(3) 0.008(3) 0.003(2)
Ru2 0.0065(2) 0.0142(2) 0.0137(3) 0.00159(19) 0.00104(17) 0.00271(17)
Cl1B 0.0116(7) 0.0136(6) 0.0247(9) -0.0015(6) -0.0015(6) 0.0026(5)
Cl2B 0.0097(7) 0.0194(7) 0.0178(8) -0.0018(6) 0.0014(5) -0.0024(5)
Cl3B 0.0221(8) 0.0169(7) 0.0209(8) 0.0029(6) 0.0035(6) -0.0016(6)
Cl4B 0.0386(10) 0.0213(8) 0.0266(9) -0.0009(7) 0.0089(7) -0.0045(7)
Cl5B 0.0158(8) 0.0127(7) 0.0414(11) 0.0040(7) 0.0048(7) -0.0011(5)
Cl6B 0.0181(8) 0.0162(7) 0.0313(10) 0.0060(7) 0.0012(6) -0.0028(6)
O1B 0.014(2) 0.015(2) 0.013(2) 0.0033(17) 0.0029(17) 0.0083(16)
N1B 0.008(2) 0.018(3) 0.016(3) 0.006(2) 0.0023(19) 0.0080(18)
N2B 0.008(2) 0.012(2) 0.018(3) 0.000(2) 0.004(2) 0.0051(18)
C1B 0.014(3) 0.015(3) 0.011(3) 0.002(2) 0.004(2) -0.002(2)
C2B 0.015(3) 0.016(3) 0.031(4) -0.001(3) 0.005(3) 0.007(2)
C3B 0.018(3) 0.011(3) 0.027(4) 0.005(3) 0.003(3) 0.006(2)
C4B 0.007(3) 0.024(3) 0.015(3) 0.002(3) 0.005(2) -0.001(2)
C5B 0.011(3) 0.014(3) 0.020(3) 0.005(2) 0.005(2) 0.008(2)
C6B 0.016(3) 0.023(3) 0.021(4) 0.009(3) 0.002(2) 0.010(2)
C7B 0.019(4) 0.046(5) 0.016(4) 0.009(3) 0.000(3) 0.010(3)
C8B 0.017(3) 0.043(4) 0.018(4) 0.003(3) 0.007(3) -0.002(3)
C9B 0.013(3) 0.021(3) 0.025(4) 0.010(3) 0.010(3) -0.001(2)
C10B 0.014(3) 0.018(3) 0.014(3) -0.002(2) -0.003(2) 0.007(2)
C11B 0.017(3) 0.013(3) 0.022(4) 0.007(2) 0.000(3) 0.005(2)
C12B 0.026(4) 0.018(3) 0.026(4) -0.007(3) -0.008(3) 0.006(3)
C13B 0.026(4) 0.025(3) 0.014(3) -0.006(3) -0.005(3) 0.012(3)
C14B 0.023(4) 0.022(3) 0.020(4) 0.005(3) 0.002(3) 0.011(3)
C15B 0.009(3) 0.016(3) 0.019(3) 0.004(2) 0.001(2) 0.008(2)
C16B 0.005(3) 0.015(3) 0.017(3) -0.002(2) -0.007(2) 0.002(2)
C17B 0.007(3) 0.016(3) 0.015(3) -0.004(2) 0.000(2) 0.000(2)
C18B 0.015(3) 0.016(3) 0.018(3) 0.001(2) 0.005(2) -0.003(2)
C19B 0.015(3) 0.027(3) 0.014(3) -0.007(3) 0.009(2) -0.006(2)
C20B 0.022(3) 0.020(3) 0.021(4) -0.004(3) 0.009(3) -0.002(2)
C21B 0.012(3) 0.022(3) 0.015(3) -0.005(3) 0.000(2) 0.002(2)
C22B 0.006(3) 0.013(3) 0.019(3) -0.002(2) 0.001(2) 0.000(2)
C23B 0.012(3) 0.012(3) 0.022(4) 0.005(2) -0.002(2) 0.007(2)
C24B 0.023(3) 0.014(3) 0.031(4) 0.003(3) 0.008(3) 0.005(2)
C25B 0.017(3) 0.028(3) 0.024(4) 0.009(3) 0.002(3) 0.007(3)
Ru3 0.0094(2) 0.00718(18) 0.0133(2) -0.00153(18) 0.00289(17) 0.00002(16)
Cl1C 0.0157(7) 0.0107(6) 0.0211(8) -0.0039(6) -0.0005(6) -0.0036(5)
Cl2C 0.0096(7) 0.0271(8) 0.0168(8) -0.0056(6) 0.0005(5) 0.0023(5)
Cl3C 0.0378(10) 0.0155(7) 0.0221(9) -0.0011(6) 0.0000(7) -0.0070(6)
Cl4C 0.0324(9) 0.0174(7) 0.0256(9) -0.0015(7) 0.0019(7) -0.0062(6)
Cl5C 0.0139(8) 0.0195(8) 0.0310(10) 0.0051(7) 0.0058(6) -0.0034(6)
Cl6C 0.0171(7) 0.0217(7) 0.0354(10) 0.0134(7) 0.0029(6) -0.0025(6)
O1C 0.014(2) 0.0112(19) 0.023(3) 0.0070(17) 0.0120(18) 0.0075(15)
N1C 0.010(2) 0.018(3) 0.013(3) -0.007(2) -0.0032(19) 0.0044(18)
N2C 0.010(2) 0.007(2) 0.019(3) -0.0035(19) 0.005(2) 0.0019(17)
C1C 0.012(3) 0.008(2) 0.013(3) -0.003(2) 0.006(2) -0.0040(19)
C2C 0.018(3) 0.015(3) 0.027(4) -0.004(3) 0.002(3) 0.003(2)
C3C 0.017(3) 0.016(3) 0.020(4) 0.004(3) -0.001(3) 0.003(2)
C4C 0.009(3) 0.016(3) 0.015(3) -0.007(2) 0.003(2) -0.002(2)
C5C 0.010(3) 0.024(3) 0.013(3) -0.002(2) -0.003(2) -0.004(2)
C6C 0.029(4) 0.023(3) 0.018(4) 0.004(3) 0.011(3) -0.002(3)
C7C 0.025(4) 0.022(3) 0.012(3) 0.007(3) -0.001(3) -0.004(3)
C8C 0.025(4) 0.025(3) 0.017(4) -0.011(3) 0.003(3) -0.004(3)
C9C 0.016(3) 0.018(3) 0.015(3) -0.002(2) 0.003(2) 0.005(2)
C10C 0.012(3) 0.010(3) 0.010(3) 0.002(2) -0.002(2) 0.005(2)
C11C 0.012(3) 0.012(3) 0.026(4) 0.002(3) 0.000(2) -0.001(2)
C12C 0.014(3) 0.017(3) 0.022(4) 0.002(3) -0.004(2) 0.003(2)
C13C 0.024(4) 0.023(3) 0.020(4) -0.004(3) -0.008(3) 0.008(3)
C14C 0.015(3) 0.029(3) 0.021(4) 0.009(3) 0.000(3) 0.008(3)
C15C 0.009(3) 0.016(3) 0.032(4) 0.004(3) 0.003(3) 0.003(2)
C16C 0.013(3) 0.014(3) 0.015(3) 0.000(2) -0.002(2) -0.002(2)
C17C 0.009(3) 0.015(3) 0.014(3) -0.010(2) 0.004(2) 0.000(2)
C18C 0.013(3) 0.017(3) 0.013(3) 0.000(2) 0.003(2) -0.004(2)
C19C 0.016(3) 0.029(3) 0.017(3) -0.003(3) 0.009(2) -0.006(3)
C20C 0.022(3) 0.017(3) 0.021(4) -0.002(3) 0.010(3) 0.000(2)
C21C 0.021(3) 0.008(3) 0.027(4) -0.005(2) 0.014(3) 0.000(2)
C22C 0.019(3) 0.008(2) 0.006(3) -0.001(2) 0.001(2) 0.000(2)
C23C 0.015(3) 0.008(2) 0.021(3) -0.001(2) 0.007(2) 0.003(2)
C24C 0.015(3) 0.019(3) 0.037(4) 0.012(3) 0.005(3) 0.008(2)
C25C 0.011(3) 0.023(3) 0.031(4) 0.003(3) 0.003(3) 0.001(2)
Ru4 0.0094(2) 0.00803(19) 0.0138(3) 0.00019(18) 0.00221(17) 0.00062(16)
Cl1D 0.0088(6) 0.0220(7) 0.0157(8) -0.0031(6) 0.0006(5) 0.0017(5)
Cl2D 0.0152(7) 0.0129(6) 0.0213(8) -0.0025(6) -0.0007(6) -0.0027(5)
Cl3D 0.0418(10) 0.0176(8) 0.0261(10) -0.0016(7) 0.0032(7) -0.0014(7)
Cl4D 0.0225(8) 0.0167(7) 0.0216(8) 0.0016(6) 0.0016(6) -0.0028(6)
Cl5D 0.0170(7) 0.0153(7) 0.0219(8) 0.0045(6) 0.0012(6) -0.0027(5)
Cl6D 0.0145(8) 0.0207(8) 0.0325(10) 0.0068(7) 0.0046(6) -0.0049(6)
O1D 0.016(2) 0.014(2) 0.017(2) 0.0058(17) 0.0055(17) 0.0019(16)
N1D 0.012(2) 0.015(2) 0.008(3) -0.0053(19) 0.0039(19) 0.0036(18)
N2D 0.014(2) 0.012(2) 0.007(2) -0.0049(19) 0.0002(18) 0.0051(18)
C1D 0.006(3) 0.008(2) 0.016(3) -0.004(2) 0.000(2) -0.0007(18)
C2D 0.009(3) 0.037(4) 0.015(3) 0.002(3) 0.004(2) 0.010(3)
C3D 0.013(3) 0.022(3) 0.021(4) -0.006(3) -0.002(2) 0.007(2)
C4D 0.009(3) 0.015(3) 0.011(3) 0.000(2) 0.005(2) 0.000(2)
C5D 0.015(3) 0.015(3) 0.021(4) -0.006(2) 0.006(2) 0.002(2)
C6D 0.019(3) 0.018(3) 0.019(4) -0.006(3) 0.006(3) -0.003(2)
C7D 0.020(3) 0.030(4) 0.015(4) 0.001(3) 0.000(3) 0.001(3)
C8D 0.018(3) 0.024(3) 0.023(4) 0.005(3) 0.004(3) 0.000(3)
C9D 0.007(3) 0.021(3) 0.016(3) -0.003(2) 0.002(2) -0.004(2)
C10D 0.008(3) 0.008(2) 0.015(3) -0.002(2) 0.003(2) -0.0011(19)
C11D 0.011(3) 0.011(3) 0.021(3) 0.002(2) 0.000(2) 0.000(2)
C12D 0.019(3) 0.018(3) 0.016(3) 0.003(2) 0.006(2) 0.002(2)
C13D 0.028(4) 0.021(3) 0.013(3) -0.001(3) -0.002(3) 0.005(3)
C14D 0.018(3) 0.014(3) 0.034(4) -0.001(3) -0.005(3) -0.004(2)
C15D 0.017(3) 0.011(3) 0.015(3) -0.001(2) 0.002(2) -0.003(2)
C16D 0.008(3) 0.012(3) 0.020(3) -0.005(2) 0.000(2) 0.002(2)
C17D 0.015(3) 0.010(3) 0.011(3) 0.000(2) -0.001(2) 0.001(2)
C18D 0.011(3) 0.019(3) 0.024(4) -0.005(3) 0.002(2) 0.001(2)
C19D 0.022(4) 0.029(4) 0.017(4) -0.004(3) 0.003(3) -0.004(3)
C20D 0.020(3) 0.023(3) 0.025(4) -0.014(3) 0.011(3) -0.002(3)
C21D 0.013(3) 0.010(3) 0.024(4) -0.003(2) 0.005(2) 0.000(2)
C22D 0.011(3) 0.011(3) 0.019(3) -0.007(2) 0.006(2) -0.002(2)
C23D 0.011(3) 0.016(3) 0.027(4) 0.006(3) 0.000(2) 0.007(2)
C24D 0.024(3) 0.017(3) 0.025(4) 0.005(3) 0.000(3) 0.004(2)
C25D 0.018(3) 0.018(3) 0.024(4) 0.002(3) 0.003(3) 0.003(2)

loop_
_atom_type_symbol
_atom_type_description
_atom_type_scat_dispersion_real
_atom_type_scat_dispersion_imag
_atom_type_scat_source
C C 0.0033 0.0016 'International Tables Vol C Tables 4.2.6.8 and 6.1.1.4'
H H 0.0000 0.0000 'International Tables Vol C Tables 4.2.6.8 and 6.1.1.4'
N N 0.0061 0.0033 'International Tables Vol C Tables 4.2.6.8 and 6.1.1.4'
O O 0.0106 0.0060 'International Tables Vol C Tables 4.2.6.8 and 6.1.1.4'
Cl Cl 0.1484 0.1585 'International Tables Vol C Tables 4.2.6.8 and 6.1.1.4'
Ru Ru -1.2594 0.8363 'International Tables Vol C Tables 4.2.6.8 and 6.1.1.4'

loop_
_geom_angle_atom_site_label_1
_geom_angle_atom_site_label_2
_geom_angle_atom_site_label_3
_geom_angle
_geom_angle_publ_flag
C16A Ru1 C1A 94.3(2) yes
C16A Ru1 O1A 78.3(2) yes
C1A Ru1 O1A 172.6(2) yes
C16A Ru1 Cl1A 96.61(19) yes
C1A Ru1 Cl1A 94.20(18) yes
O1A Ru1 Cl1A 86.08(11) yes
C16A Ru1 Cl2A 99.59(19) yes
C1A Ru1 Cl2A 98.87(18) yes
O1A Ru1 Cl2A 83.19(11) yes
Cl1A Ru1 Cl2A 158.30(6) yes
C22A O1A C23A 119.0(5) ?
C22A O1A Ru1 108.5(3) ?
C23A O1A Ru1 132.5(4) ?
C1A N1A C4A 127.5(5) ?
C1A N1A C2A 112.4(5) ?
C4A N1A C2A 118.7(5) ?
C1A N2A C10A 124.2(5) ?
C1A N2A C3A 114.1(5) ?
C10A N2A C3A 119.1(5) ?
N2A C1A N1A 105.5(5) ?
N2A C1A Ru1 128.0(5) ?
N1A C1A Ru1 126.4(4) ?
N1A C2A C3A 100.8(5) ?
N2A C3A C2A 101.6(5) ?
C9A C4A C5A 116.3(6) ?
C9A C4A N1A 122.9(6) ?
C5A C4A N1A 120.8(5) ?
C6A C5A C4A 121.1(6) ?
C6A C5A Cl3A 119.0(5) ?
C4A C5A Cl3A 119.8(5) ?
C5A C6A C7A 120.3(7) ?
C8A C7A C6A 120.2(7) ?
C9A C8A C7A 118.7(6) ?
C8A C9A C4A 123.4(6) ?
C8A C9A Cl4A 117.8(5) ?
C4A C9A Cl4A 118.7(5) ?
C15A C10A C11A 115.8(6) ?
C15A C10A N2A 120.7(6) ?
C11A C10A N2A 123.3(6) ?
C12A C11A C10A 122.4(6) ?
C12A C11A Cl5A 119.5(5) ?
C10A C11A Cl5A 118.1(5) ?
C11A C12A C13A 119.2(7) ?
C14A C13A C12A 119.8(7) ?
C13A C14A C15A 120.3(7) ?
C14A C15A C10A 121.8(6) ?
C14A C15A Cl6A 120.5(5) ?
C10A C15A Cl6A 117.5(5) ?
C17A C16A Ru1 120.2(4) ?
C22A C17A C18A 118.2(6) ?
C22A C17A C16A 118.2(6) ?
C18A C17A C16A 123.6(5) ?
C17A C18A C19A 121.6(6) ?
C20A C19A C18A 119.2(6) ?
C19A C20A C21A 121.3(6) ?
C20A C21A C22A 117.9(6) ?
O1A C22A C17A 113.9(5) ?
O1A C22A C21A 124.3(6) ?
C17A C22A C21A 121.8(6) ?
O1A C23A C25A 106.3(5) ?
O1A C23A C24A 109.5(5) ?
C25A C23A C24A 111.4(5) ?
C16B Ru2 C1B 98.0(3) yes
C16B Ru2 O1B 78.7(2) yes
C1B Ru2 O1B 175.9(2) yes
C16B Ru2 Cl2B 93.43(18) yes
C1B Ru2 Cl2B 89.33(19) yes
O1B Ru2 Cl2B 88.51(11) yes
C16B Ru2 Cl1B 95.47(19) yes
C1B Ru2 Cl1B 98.87(19) yes
O1B Ru2 Cl1B 83.88(11) yes
Cl2B Ru2 Cl1B 166.92(6) yes
C16B Ru2 Cl3B 171.59(18) yes
C1B Ru2 Cl3B 79.05(18) yes
O1B Ru2 Cl3B 104.53(11) yes
Cl2B Ru2 Cl3B 94.42(5) yes
Cl1B Ru2 Cl3B 77.32(5) yes
C5B Cl3B Ru2 95.5(2) ?
C22B O1B C23B 119.4(5) ?
C22B O1B Ru2 107.9(3) ?
C23B O1B Ru2 131.7(4) ?
C1B N1B C4B 128.5(5) ?
C1B N1B C2B 111.0(5) ?
C4B N1B C2B 119.2(5) ?
C1B N2B C10B 126.3(5) ?
C1B N2B C3B 112.6(5) ?
C10B N2B C3B 118.9(5) ?
N2B C1B N1B 106.5(5) ?
N2B C1B Ru2 128.7(5) ?
N1B C1B Ru2 124.8(4) ?
N1B C2B C3B 102.0(5) ?
N2B C3B C2B 101.6(5) ?
C5B C4B C9B 114.8(6) ?
C5B C4B N1B 124.2(6) ?
C9B C4B N1B 121.0(6) ?
C4B C5B C6B 124.1(6) ?
C4B C5B Cl3B 117.8(5) ?
C6B C5B Cl3B 118.0(5) ?
C7B C6B C5B 119.1(6) ?
C8B C7B C6B 119.7(7) ?
C7B C8B C9B 119.0(7) ?
C8B C9B C4B 123.4(6) ?
C8B C9B Cl4B 114.7(6) ?
C4B C9B Cl4B 122.0(5) ?
C11B C10B C15B 118.0(6) ?
C11B C10B N2B 119.3(6) ?
C15B C10B N2B 122.5(6) ?
C10B C11B C12B 121.4(7) ?
C10B C11B Cl5B 119.2(5) ?
C12B C11B Cl5B 119.3(5) ?
C11B C12B C13B 119.7(7) ?
C12B C13B C14B 119.0(7) ?
C15B C14B C13B 120.1(7) ?
C14B C15B C10B 121.3(6) ?
C14B C15B Cl6B 119.2(5) ?
C10B C15B Cl6B 119.4(5) ?
C17B C16B Ru2 119.0(4) ?
C22B C17B C18B 118.9(6) ?
C22B C17B C16B 118.0(6) ?
C18B C17B C16B 123.1(6) ?
C19B C18B C17B 119.6(6) ?
C20B C19B C18B 120.7(6) ?
C19B C20B C21B 120.7(6) ?
C22B C21B C20B 117.9(6) ?
C21B C22B O1B 124.2(5) ?
C21B C22B C17B 122.2(6) ?
O1B C22B C17B 113.5(5) ?
O1B C23B C25B 107.5(5) ?
O1B C23B C24B 108.6(5) ?
C25B C23B C24B 113.2(6) ?
C16C Ru3 C1C 95.0(3) yes
C16C Ru3 O1C 78.8(2) yes
C1C Ru3 O1C 173.56(19) yes
C16C Ru3 Cl2C 95.92(18) yes
C1C Ru3 Cl2C 92.96(17) yes
O1C Ru3 Cl2C 86.08(12) yes
C16C Ru3 Cl1C 99.48(18) yes
C1C Ru3 Cl1C 99.32(17) yes
O1C Ru3 Cl1C 83.48(11) yes
Cl2C Ru3 Cl1C 159.31(6) yes
C22C O1C C23C 118.8(4) ?
C22C O1C Ru3 109.2(3) ?
C23C O1C Ru3 131.9(3) ?
C1C N1C C4C 126.2(5) ?
C1C N1C C2C 112.6(5) ?
C4C N1C C2C 119.6(5) ?
C1C N2C C10C 124.0(5) ?
C1C N2C C3C 112.2(5) ?
C10C N2C C3C 119.7(5) ?
N1C C1C N2C 105.6(5) ?
N1C C1C Ru3 127.4(4) ?
N2C C1C Ru3 126.9(4) ?
N1C C2C C3C 101.9(5) ?
N2C C3C C2C 102.8(5) ?
C5C C4C N1C 124.6(5) ?
C5C C4C C9C 115.3(6) ?
N1C C4C C9C 120.1(5) ?
C6C C5C C4C 123.0(6) ?
C6C C5C Cl3C 118.8(5) ?
C4C C5C Cl3C 118.1(5) ?
C7C C6C C5C 120.8(6) ?
C6C C7C C8C 118.7(6) ?
C9C C8C C7C 119.4(6) ?
C8C C9C C4C 122.8(6) ?
C8C C9C Cl4C 116.4(5) ?
C4C C9C Cl4C 120.8(5) ?
C11C C10C C15C 116.4(6) ?
C11C C10C N2C 120.6(6) ?
C15C C10C N2C 122.6(6) ?
C12C C11C C10C 122.5(6) ?
C12C C11C Cl5C 119.6(5) ?
C10C C11C Cl5C 117.9(5) ?
C11C C12C C13C 118.9(6) ?
C14C C13C C12C 121.0(6) ?
C15C C14C C13C 118.9(6) ?
C14C C15C C10C 121.5(6) ?
C14C C15C Cl6C 119.8(5) ?
C10C C15C Cl6C 118.7(5) ?
C17C C16C Ru3 118.9(4) ?
C22C C17C C18C 119.0(5) ?
C22C C17C C16C 119.1(6) ?
C18C C17C C16C 121.9(6) ?
C19C C18C C17C 119.1(6) ?
C20C C19C C18C 120.7(6) ?
C19C C20C C21C 121.5(6) ?
C22C C21C C20C 117.4(6) ?
C21C C22C C17C 122.3(6) ?
C21C C22C O1C 124.7(5) ?
C17C C22C O1C 113.0(5) ?
O1C C23C C24C 106.3(4) ?
O1C C23C C25C 108.9(5) ?
C24C C23C C25C 113.2(5) ?
C16D Ru4 C1D 97.9(2) yes
C16D Ru4 O1D 78.2(2) yes
C1D Ru4 O1D 175.4(2) yes
C16D Ru4 Cl1D 94.30(18) yes
C1D Ru4 Cl1D 89.76(16) yes
O1D Ru4 Cl1D 88.21(11) yes
C16D Ru4 Cl2D 95.58(18) yes
C1D Ru4 Cl2D 98.97(16) yes
O1D Ru4 Cl2D 83.83(11) yes
Cl1D Ru4 Cl2D 165.77(6) yes
C16D Ru4 Cl4D 170.76(18) yes
C1D Ru4 Cl4D 78.66(18) yes
O1D Ru4 Cl4D 105.56(11) yes
Cl1D Ru4 Cl4D 94.25(5) yes
Cl2D Ru4 Cl4D 76.66(5) yes
C9D Cl4D Ru4 95.5(2) ?
C22D O1D C23D 119.8(5) ?
C22D O1D Ru4 108.0(3) ?
C23D O1D Ru4 131.0(3) ?
C1D N1D C4D 128.2(5) ?
C1D N1D C2D 111.1(5) ?
C4D N1D C2D 119.3(5) ?
C1D N2D C10D 124.9(5) ?
C1D N2D C3D 113.1(5) ?
C10D N2D C3D 119.3(5) ?
N2D C1D N1D 106.3(5) ?
N2D C1D Ru4 128.6(4) ?
N1D C1D Ru4 125.1(4) ?
N1D C2D C3D 101.3(5) ?
N2D C3D C2D 101.2(5) ?
C5D C4D C9D 116.2(6) ?
C5D C4D N1D 120.9(5) ?
C9D C4D N1D 122.9(5) ?
C6D C5D C4D 121.5(6) ?
C6D C5D Cl3D 117.1(5) ?
C4D C5D Cl3D 121.3(5) ?
C7D C6D C5D 119.8(6) ?
C8D C7D C6D 121.3(6) ?
C7D C8D C9D 118.8(6) ?
C8D C9D C4D 122.3(6) ?
C8D C9D Cl4D 118.9(5) ?
C4D C9D Cl4D 118.7(5) ?
C15D C10D C11D 117.4(6) ?
C15D C10D N2D 120.9(5) ?
C11D C10D N2D 121.6(5) ?
C12D C11D C10D 121.4(6) ?
C12D C11D Cl5D 119.2(5) ?
C10D C11D Cl5D 119.4(5) ?
C13D C12D C11D 118.9(6) ?
C12D C13D C14D 121.7(6) ?
C13D C14D C15D 118.6(6) ?
C14D C15D C10D 121.7(6) ?
C14D C15D Cl6D 120.9(5) ?
C10D C15D Cl6D 117.2(5) ?
C17D C16D Ru4 118.6(4) ?
C22D C17D C18D 117.1(6) ?
C22D C17D C16D 119.1(5) ?
C18D C17D C16D 123.8(5) ?
C19D C18D C17D 122.6(6) ?
C18D C19D C20D 118.0(7) ?
C21D C20D C19D 122.1(6) ?
C20D C21D C22D 117.6(6) ?
O1D C22D C17D 112.5(5) ?
O1D C22D C21D 124.9(5) ?
C17D C22D C21D 122.5(6) ?
O1D C23D C25D 109.1(5) ?
O1D C23D C24D 107.2(5) ?
C25D C23D C24D 113.5(6) ?

loop_
_geom_bond_atom_site_label_1
_geom_bond_atom_site_label_2
_geom_bond_distance
_geom_bond_publ_flag
Ru1 C16A 1.827(6) yes
Ru1 C1A 1.972(6) yes
Ru1 O1A 2.297(4) yes
Ru1 Cl1A 2.3434(16) yes
Ru1 Cl2A 2.3506(16) yes
Cl3A C5A 1.718(6) ?
Cl4A C9A 1.760(6) ?
Cl5A C11A 1.739(6) ?
Cl6A C15A 1.731(7) ?
O1A C22A 1.381(7) ?
O1A C23A 1.484(7) ?
N1A C1A 1.360(8) ?
N1A C4A 1.437(8) ?
N1A C2A 1.485(7) ?
N2A C1A 1.355(7) ?
N2A C10A 1.418(8) ?
N2A C3A 1.464(7) ?
C2A C3A 1.521(8) ?
C4A C9A 1.398(8) ?
C4A C5A 1.409(9) ?
C5A C6A 1.374(9) ?
C6A C7A 1.381(9) ?
C7A C8A 1.392(9) ?
C8A C9A 1.360(8) ?
C10A C15A 1.403(8) ?
C10A C11A 1.403(8) ?
C11A C12A 1.375(9) ?
C12A C13A 1.400(10) ?
C13A C14A 1.365(10) ?
C14A C15A 1.384(9) ?
C16A C17A 1.430(8) ?
C17A C22A 1.396(8) ?
C17A C18A 1.387(8) ?
C18A C19A 1.385(9) ?
C19A C20A 1.394(9) ?
C20A C21A 1.392(9) ?
C21A C22A 1.405(8) ?
C23A C25A 1.519(8) ?
C23A C24A 1.521(8) ?
Ru2 C16B 1.829(6) yes
Ru2 C1B 1.962(6) yes
Ru2 O1B 2.291(4) yes
Ru2 Cl2B 2.3663(16) yes
Ru2 Cl1B 2.3867(16) yes
Ru2 Cl3B 2.7406(16) yes
Cl3B C5B 1.737(6) ?
Cl4B C9B 1.763(6) ?
Cl5B C11B 1.741(7) ?
Cl6B C15B 1.745(7) ?
O1B C22B 1.397(7) ?
O1B C23B 1.467(6) ?
N1B C1B 1.381(8) ?
N1B C4B 1.411(8) ?
N1B C2B 1.483(7) ?
N2B C1B 1.365(7) ?
N2B C10B 1.423(8) ?
N2B C3B 1.490(7) ?
C2B C3B 1.513(9) ?
C4B C5B 1.382(8) ?
C4B C9B 1.398(9) ?
C5B C6B 1.386(8) ?
C6B C7B 1.383(10) ?
C7B C8B 1.388(10) ?
C8B C9B 1.394(9) ?
C10B C11B 1.376(9) ?
C10B C15B 1.393(9) ?
C11B C12B 1.383(9) ?
C12B C13B 1.399(10) ?
C13B C14B 1.384(9) ?
C14B C15B 1.377(9) ?
C16B C17B 1.453(8) ?
C17B C22B 1.395(8) ?
C17B C18B 1.402(8) ?
C18B C19B 1.380(8) ?
C19B C20B 1.391(9) ?
C20B C21B 1.400(9) ?
C21B C22B 1.382(8) ?
C23B C25B 1.492(8) ?
C23B C24B 1.514(8) ?
Ru3 C16C 1.834(6) yes
Ru3 C1C 1.956(6) yes
Ru3 O1C 2.290(4) yes
Ru3 Cl2C 2.3394(15) yes
Ru3 Cl1C 2.3607(15) yes
Cl3C C5C 1.733(6) ?
Cl4C C9C 1.746(6) ?
Cl5C C11C 1.737(7) ?
Cl6C C15C 1.738(6) ?
O1C C22C 1.391(7) ?
O1C C23C 1.476(6) ?
N1C C1C 1.363(7) ?
N1C C4C 1.413(8) ?
N1C C2C 1.479(7) ?
N2C C1C 1.386(7) ?
N2C C10C 1.422(7) ?
N2C C3C 1.478(7) ?
C2C C3C 1.500(9) ?
C4C C5C 1.391(8) ?
C4C C9C 1.410(8) ?
C5C C6C 1.381(8) ?
C6C C7C 1.371(9) ?
C7C C8C 1.408(9) ?
C8C C9C 1.386(9) ?
C10C C11C 1.397(8) ?
C10C C15C 1.403(9) ?
C11C C12C 1.370(9) ?
C12C C13C 1.378(9) ?
C13C C14C 1.386(9) ?
C14C C15C 1.381(9) ?
C16C C17C 1.451(8) ?
C17C C22C 1.390(8) ?
C17C C18C 1.412(8) ?
C18C C19C 1.378(8) ?
C19C C20C 1.383(9) ?
C20C C21C 1.398(9) ?
C21C C22C 1.385(8) ?
C23C C24C 1.491(8) ?
C23C C25C 1.509(8) ?
Ru4 C16D 1.825(6) yes
Ru4 C1D 1.975(5) yes
Ru4 O1D 2.300(4) yes
Ru4 Cl1D 2.3566(15) yes
Ru4 Cl2D 2.3741(15) yes
Ru4 Cl4D 2.7614(17) yes
Cl3D C5D 1.730(6) ?
Cl4D C9D 1.738(6) ?
Cl5D C11D 1.737(6) ?
Cl6D C15D 1.722(6) ?
O1D C22D 1.380(7) ?
O1D C23D 1.490(7) ?
N1D C1D 1.367(7) ?
N1D C4D 1.437(7) ?
N1D C2D 1.475(7) ?
N2D C1D 1.354(7) ?
N2D C10D 1.419(7) ?
N2D C3D 1.476(7) ?
C2D C3D 1.518(8) ?
C4D C5D 1.396(8) ?
C4D C9D 1.405(8) ?
C5D C6D 1.392(9) ?
C6D C7D 1.366(9) ?
C7D C8D 1.364(9) ?
C8D C9D 1.393(8) ?
C10D C15D 1.394(8) ?
C10D C11D 1.403(8) ?
C11D C12D 1.385(8) ?
C12D C13D 1.389(9) ?
C13D C14D 1.369(9) ?
C14D C15D 1.401(9) ?
C16D C17D 1.437(8) ?
C17D C22D 1.396(8) ?
C17D C18D 1.385(8) ?
C18D C19D 1.389(9) ?
C19D C20D 1.377(9) ?
C20D C21D 1.398(9) ?
C21D C22D 1.386(8) ?
C23D C25D 1.517(8) ?
C23D C24D 1.505(9) ?

loop_
_geom_torsion_atom_site_label_1
_geom_torsion_atom_site_label_2
_geom_torsion_atom_site_label_3
_geom_torsion_atom_site_label_4
_geom_torsion
Ru1 O1A C23A C24A 103.7(5)
Ru2 O1B C23B C24B 78.1(6)
Ru3 O1C C23C C24C 18.1(7)
Ru4 O1D C23D C24D 43.4(6)
Ru1 O1A C23A C25A -16.7(7)
Ru2 O1B C23B C25B -44.7(7)
Ru3 O1C C23C C25C -104.3(5)
Ru4 O1D C23D C25D -79.9(6)
N2A C1A Ru1 C16A -38.0(6)
N2B C1B Ru2 C16B 36.1(6)
N2C C1C Ru3 C16C 37.6(5)
N2D C1D Ru4 C16D -33.7(5)
C1A N1A C4A C9A 54.0(9)
C1B N1B C4B C9B 133.5(7)
C1C N1C C4C C9C 130.3(6)
C1D N1D C4D C9D 47.7(9)
